data_4037150
loop_
_publ_author_name
'Dorel, Ruth'
'Echavarren, Antonio M.'

_publ_section_title
;
 Ready Access to the Echinopines Skeleton via Gold(I)-Catalyzed
 Alkoxycyclizations of Enynes.
;
_journal_issue 18
_journal_name_full 'The Journal of organic chemistry'
_journal_page_first 8444
_journal_page_last 8454
_journal_paper_doi 10.1021/acs.joc.6b01607
_journal_volume 81
_journal_year 2016
_chemical_absolute_configuration ad
_chemical_formula_sum 'C21 H21 N O5'
_chemical_formula_weight 367.39
_space_group_IT_number 33
_space_group_name_Hall 'P 2c -2n'
_space_group_name_H-M_alt 'P n a 21'
_symmetry_cell_setting orthorhombic
_symmetry_space_group_name_H-M 'P n a 21'
_atom_sites_solution_hydrogens geom
_audit_creation_method SHELXL-2014
_cell_angle_alpha 90
_cell_angle_beta 90
_cell_angle_gamma 90
_cell_formula_units_Z 4
_cell_length_a 16.3707(4)
_cell_length_b 9.4790(2)
_cell_length_c 11.3192(3)
_cell_measurement_reflns_used 17884
_cell_measurement_temperature 100(2)
_cell_measurement_theta_max 35.924
_cell_measurement_theta_min 2.483
_cell_volume 1756.49(7)
_computing_cell_refinement 'CrystalClear-SM Expert 2.1 b29 (Rigaku, 2013)'
_computing_data_collection 'CrystalClear-SM Expert 2.1 b29 (Rigaku, 2013)'
_computing_data_reduction 'CrystalClear-SM Expert 2.1 b29 (Rigaku, 2013)'
_computing_molecular_graphics 'SHELXL-2014 (Sheldrick, 2014)'
_computing_publication_material 'SHELXL-2014 (Sheldrick, 2014)'
_computing_structure_refinement 'SHELXL-2014 (Sheldrick, 2014)'
_computing_structure_solution Sir2011
_diffrn_ambient_temperature 100(2)
_diffrn_detector_area_resol_mean 5.8140
_diffrn_detector_type 'PILATUS 200K'
_diffrn_measured_fraction_theta_full 1.000
_diffrn_measured_fraction_theta_max 0.942
_diffrn_measurement_device_type '1/4chi goniometer'
_diffrn_measurement_method
;
 Fullsphere data collection, phi and omega scans
;
_diffrn_measurement_specimen_support 'magnetic support with MicroMount'
_diffrn_radiation_monochromator 'Confocal Max Flux optic'
_diffrn_radiation_type MoK\a
_diffrn_radiation_wavelength 0.7107
_diffrn_reflns_av_R_equivalents 0.0267
_diffrn_reflns_av_unetI/netI 0.0317
_diffrn_reflns_Laue_measured_fraction_full 1.000
_diffrn_reflns_Laue_measured_fraction_max 0.942
_diffrn_reflns_limit_h_max 25
_diffrn_reflns_limit_h_min -26
_diffrn_reflns_limit_k_max 15
_diffrn_reflns_limit_k_min -11
_diffrn_reflns_limit_l_max 18
_diffrn_reflns_limit_l_min -15
_diffrn_reflns_number 17884
_diffrn_reflns_point_group_measured_fraction_full 0.951
_diffrn_reflns_point_group_measured_fraction_max 0.830
_diffrn_reflns_theta_full 25.242
_diffrn_reflns_theta_max 35.924
_diffrn_reflns_theta_min 2.483
_diffrn_source 'Microfocus rotating anode X-ray tube'
_diffrn_source_current 24
_diffrn_source_power 50
_diffrn_source_size '0.2 mm x 0.2 mm fine focus'
_diffrn_source_type 'Rigaku MicroMax-007HF'
_exptl_absorpt_coefficient_mu 0.099
_exptl_absorpt_correction_T_max 0.990
_exptl_absorpt_correction_T_min 0.762
_exptl_absorpt_correction_type multi-scan
_exptl_absorpt_process_details
; 
 CrystalClear-SM Expert 2.1 b29 (Rigaku, 2013)
;
_exptl_crystal_colour Yellow
_exptl_crystal_density_diffrn 1.389
_exptl_crystal_description Block
_exptl_crystal_F_000 776
_exptl_crystal_size_max 0.2
_exptl_crystal_size_mid 0.1
_exptl_crystal_size_min 0.1
_refine_diff_density_max 0.373
_refine_diff_density_min -0.203
_refine_diff_density_rms 0.047
_refine_ls_abs_structure_details
;
 Flack x determined using 2531 quotients [(I+)-(I-)]/[(I+)+(I-)]
 (Parsons, Flack and Wagner, Acta Cryst. B69 (2013) 249-259).
;
_refine_ls_abs_structure_Flack -0.2(3)
_refine_ls_extinction_method none
_refine_ls_goodness_of_fit_ref 1.073
_refine_ls_hydrogen_treatment constr
_refine_ls_matrix_type full
_refine_ls_number_parameters 245
_refine_ls_number_reflns 6888
_refine_ls_number_restraints 1
_refine_ls_restrained_S_all 1.073
_refine_ls_R_factor_all 0.0355
_refine_ls_R_factor_gt 0.0324
_refine_ls_shift/su_max 0.000
_refine_ls_shift/su_mean 0.000
_refine_ls_structure_factor_coef Fsqd
_refine_ls_weighting_details 'w=1/[\s^2^(Fo^2^)+(0.0580P)^2^] where P=(Fo^2^+2Fc^2^)/3'
_refine_ls_weighting_scheme calc
_refine_ls_wR_factor_gt 0.0866
_refine_ls_wR_factor_ref 0.0880
_reflns_Friedel_coverage 0.695
_reflns_Friedel_fraction_full 0.897
_reflns_Friedel_fraction_max 0.710
_reflns_number_gt 6468
_reflns_number_total 6888
_reflns_threshold_expression 'I > 2\s(I)'
_cod_data_source_file jo6b01607_si_002.cif
_cod_data_source_block RD-E16
_cod_depositor_comments
;
The following automatic conversions were performed:

data item '_exptl_absorpt_correction_type' value 'Multi-scan' was
changed to 'multi-scan' in accordance with the
/home/saulius/struct/COD-crude-data/automatic-downloads/DataCite-retrospective/ACS/depositions/lib/dictionaries/cif_core.dic
dictionary named 'cif_core.dic' version 2.4.2 last updated on
2011-04-26.

data item '_symmetry_cell_setting' value 'Orthorhombic' was changed
to 'orthorhombic' in accordance with the
/home/saulius/struct/COD-crude-data/automatic-downloads/DataCite-retrospective/ACS/depositions/lib/dictionaries/cif_core.dic
dictionary named 'cif_core.dic' version 2.4.2 last updated on
2011-04-26.

Automatic conversion script
Id: cif_fix_values 6909 2019-04-08 15:41:33Z antanas 
;
_cod_original_sg_symbol_H-M Pna2(1)
_cod_database_code 4037150
_shelx_space_group_comment
;
The symmetry employed for this shelxl refinement is uniquely defined
by the following loop, which should always be used as a source of
symmetry information in preference to the above space-group names.
They are only intended as comments.
;
_shelx_estimated_absorpt_t_min 0.980
_shelx_estimated_absorpt_t_max 0.990
_shelxl_version_number 2014-3

loop_
_space_group_symop_operation_xyz
'x, y, z'
'-x, -y, z+1/2'
'x+1/2, -y+1/2, z'
'-x+1/2, y+1/2, z+1/2'

loop_
_atom_site_label
_atom_site_type_symbol
_atom_site_fract_x
_atom_site_fract_y
_atom_site_fract_z
_atom_site_U_iso_or_equiv
_atom_site_adp_type
_atom_site_occupancy
_atom_site_site_symmetry_order
_atom_site_calc_flag
_atom_site_refinement_flags_posn
_atom_site_refinement_flags_adp
C1 C 0.24041(6) 0.18264(11) 0.41262(10) 0.01014(17) Uani 1 1 d . .
C2 C 0.14869(6) 0.20112(12) 0.40032(11) 0.01419(19) Uani 1 1 d . .
H2 H 0.1184 0.1814 0.3328 0.017 Uiso 1 1 calc R U
C3 C 0.11845(7) 0.25034(13) 0.50213(12) 0.0163(2) Uani 1 1 d . .
H3 H 0.0631 0.2640 0.5166 0.020 Uiso 1 1 calc R U
C4 C 0.18578(7) 0.28123(11) 0.59159(11) 0.01370(19) Uani 1 1 d . .
H4 H 0.1761 0.3738 0.6275 0.016 Uiso 1 1 calc R U
C5 C 0.18710(7) 0.16990(12) 0.68714(11) 0.01445(19) Uani 1 1 d . .
H5 H 0.1418 0.1712 0.7367 0.017 Uiso 1 1 calc R U
C6 C 0.24197(7) 0.06955(12) 0.71316(10) 0.01348(19) Uani 1 1 d . .
H6 H 0.2271 0.0131 0.7768 0.016 Uiso 1 1 calc R U
C7 C 0.32179(6) 0.03114(11) 0.66008(10) 0.01272(18) Uani 1 1 d . .
H7 H 0.3540 -0.0333 0.7092 0.015 Uiso 1 1 calc R U
C8 C 0.33416(6) 0.00805(11) 0.52651(10) 0.01106(17) Uani 1 1 d . .
C9 C 0.26091(6) 0.02891(10) 0.44598(10) 0.01056(17) Uani 1 1 d . .
H9A H 0.2134 -0.0120 0.4841 0.013 Uiso 1 1 calc R U
H9B H 0.2704 -0.0236 0.3737 0.013 Uiso 1 1 calc R U
C10 C 0.26044(6) 0.29036(11) 0.50926(10) 0.01127(17) Uani 1 1 d . .
H10 H 0.2576 0.3832 0.4715 0.014 Uiso 1 1 calc R U
C11 C 0.34545(6) 0.28020(11) 0.56349(11) 0.01237(18) Uani 1 1 d . .
H11A H 0.3842 0.3247 0.5104 0.015 Uiso 1 1 calc R U
H11B H 0.3459 0.3328 0.6370 0.015 Uiso 1 1 calc R U
C12 C 0.37356(6) 0.13183(11) 0.58796(10) 0.01176(17) Uani 1 1 d . .
H12 H 0.4325 0.1222 0.6004 0.014 Uiso 1 1 calc R U
C13 C 0.38743(7) -0.11717(12) 0.49580(12) 0.0155(2) Uani 1 1 d . .
H13A H 0.4337 -0.1193 0.5494 0.019 Uiso 1 1 calc R U
H13B H 0.3563 -0.2030 0.5080 0.019 Uiso 1 1 calc R U
C14 C 0.27612(6) 0.17450(11) 0.20378(10) 0.01138(18) Uani 1 1 d . .
C15 C 0.33717(6) 0.22868(11) 0.11626(10) 0.01086(17) Uani 1 1 d . .
C16 C 0.40038(7) 0.31983(11) 0.15037(10) 0.01268(18) Uani 1 1 d . .
H16 H 0.4066 0.3448 0.2293 0.015 Uiso 1 1 calc R U
C17 C 0.45375(7) 0.37279(12) 0.06560(11) 0.01309(18) Uani 1 1 d . .
H17 H 0.4962 0.4329 0.0868 0.016 Uiso 1 1 calc R U
C18 C 0.44222(6) 0.33388(11) -0.05119(10) 0.01149(17) Uani 1 1 d . .
C19 C 0.38037(7) 0.24299(11) -0.08781(10) 0.01236(18) Uani 1 1 d . .
H19 H 0.3744 0.2185 -0.1669 0.015 Uiso 1 1 calc R U
C20 C 0.32772(7) 0.19004(11) -0.00201(10) 0.01202(17) Uani 1 1 d . .
H20 H 0.2860 0.1286 -0.0236 0.014 Uiso 1 1 calc R U
C21 C 0.46933(8) 0.00062(14) 0.35331(14) 0.0217(2) Uani 1 1 d . .
H21A H 0.4393 0.0870 0.3624 0.033 Uiso 1 1 calc R U
H21B H 0.4895 -0.0063 0.2739 0.033 Uiso 1 1 calc R U
H21C H 0.5145 -0.0003 0.4075 0.033 Uiso 1 1 calc R U
N1 N 0.49583(6) 0.39563(11) -0.14182(9) 0.01446(18) Uani 1 1 d . .
O1 O 0.29032(5) 0.22688(8) 0.31149(8) 0.01164(14) Uani 1 1 d . .
O2 O 0.22112(5) 0.09466(9) 0.17835(8) 0.01638(16) Uani 1 1 d . .
O3 O 0.41713(5) -0.11562(9) 0.37738(9) 0.01795(18) Uani 1 1 d . .
O4 O 0.48051(6) 0.37136(11) -0.24582(8) 0.02180(19) Uani 1 1 d . .
O5 O 0.55285(6) 0.47005(11) -0.10810(10) 0.0256(2) Uani 1 1 d . .

loop_
_atom_site_aniso_label
_atom_site_aniso_U_11
_atom_site_aniso_U_22
_atom_site_aniso_U_33
_atom_site_aniso_U_23
_atom_site_aniso_U_13
_atom_site_aniso_U_12
C1 0.0109(4) 0.0100(4) 0.0095(4) 0.0017(3) 0.0014(3) -0.0001(3)
C2 0.0116(4) 0.0153(4) 0.0156(5) 0.0028(4) -0.0004(3) 0.0021(3)
C3 0.0137(4) 0.0171(5) 0.0182(5) 0.0022(4) 0.0027(4) 0.0041(3)
C4 0.0161(4) 0.0118(4) 0.0131(5) 0.0004(4) 0.0040(3) 0.0023(3)
C5 0.0154(4) 0.0159(4) 0.0120(5) -0.0001(4) 0.0041(4) -0.0017(3)
C6 0.0171(4) 0.0132(4) 0.0102(4) 0.0005(4) 0.0022(3) -0.0035(3)
C7 0.0151(4) 0.0116(4) 0.0116(4) 0.0017(4) -0.0005(3) -0.0002(3)
C8 0.0121(4) 0.0093(4) 0.0118(4) -0.0004(3) -0.0006(3) -0.0001(3)
C9 0.0122(4) 0.0084(4) 0.0112(4) 0.0002(3) -0.0007(3) -0.0013(3)
C10 0.0152(4) 0.0083(4) 0.0103(4) 0.0005(3) 0.0016(3) 0.0003(3)
C11 0.0148(4) 0.0101(4) 0.0122(5) -0.0004(4) -0.0003(3) -0.0030(3)
C12 0.0115(4) 0.0114(4) 0.0123(4) -0.0006(4) -0.0001(3) -0.0011(3)
C13 0.0146(4) 0.0127(4) 0.0192(5) -0.0012(4) -0.0004(4) 0.0031(3)
C14 0.0143(4) 0.0099(4) 0.0100(4) 0.0001(3) 0.0006(3) 0.0004(3)
C15 0.0139(4) 0.0089(4) 0.0098(4) 0.0002(3) 0.0006(3) 0.0000(3)
C16 0.0142(4) 0.0136(4) 0.0102(4) -0.0008(4) 0.0005(3) -0.0015(3)
C17 0.0140(4) 0.0133(4) 0.0120(5) -0.0018(4) 0.0016(3) -0.0015(3)
C18 0.0133(4) 0.0108(4) 0.0104(4) 0.0010(4) 0.0028(3) 0.0008(3)
C19 0.0155(4) 0.0119(4) 0.0097(4) -0.0010(4) 0.0012(3) 0.0011(3)
C20 0.0158(4) 0.0103(4) 0.0100(4) -0.0011(3) 0.0006(3) -0.0013(3)
C21 0.0183(5) 0.0212(6) 0.0255(6) -0.0027(5) 0.0071(5) 0.0009(4)
N1 0.0163(4) 0.0141(4) 0.0130(4) 0.0009(3) 0.0048(3) 0.0003(3)
O1 0.0150(3) 0.0118(3) 0.0082(3) 0.0007(3) 0.0017(2) -0.0024(3)
O2 0.0184(4) 0.0165(4) 0.0142(4) -0.0015(3) 0.0008(3) -0.0065(3)
O3 0.0156(4) 0.0179(4) 0.0204(4) -0.0071(3) 0.0030(3) 0.0007(3)
O4 0.0183(4) 0.0358(5) 0.0113(4) 0.0061(4) 0.0005(3) -0.0023(4)
O5 0.0301(5) 0.0253(5) 0.0214(5) -0.0067(4) 0.0109(4) -0.0160(4)

loop_
_atom_type_symbol
_atom_type_description
_atom_type_scat_dispersion_real
_atom_type_scat_dispersion_imag
_atom_type_scat_source
C C 0.0033 0.0016 'International Tables Vol C Tables 4.2.6.8 and 6.1.1.4'
H H 0.0000 0.0000 'International Tables Vol C Tables 4.2.6.8 and 6.1.1.4'
N N 0.0061 0.0033 'International Tables Vol C Tables 4.2.6.8 and 6.1.1.4'
O O 0.0106 0.0060 'International Tables Vol C Tables 4.2.6.8 and 6.1.1.4'

loop_
_geom_angle_atom_site_label_1
_geom_angle_atom_site_label_2
_geom_angle_atom_site_label_3
_geom_angle
O1 C1 C2 116.50(9)
O1 C1 C10 104.32(8)
C2 C1 C10 101.55(8)
O1 C1 C9 109.87(8)
C2 C1 C9 110.28(8)
C10 C1 C9 114.10(9)
C3 C2 C1 109.09(10)
C2 C3 C4 111.80(10)
C5 C4 C3 110.58(9)
C5 C4 C10 117.46(9)
C3 C4 C10 100.52(9)
C6 C5 C4 131.46(10)
C5 C6 C7 132.46(11)
C6 C7 C12 123.80(9)
C6 C7 C8 123.23(10)
C12 C7 C8 59.16(7)
C12 C8 C13 118.01(9)
C12 C8 C9 120.85(9)
C13 C8 C9 114.78(9)
C12 C8 C7 59.56(7)
C13 C8 C7 114.37(9)
C9 C8 C7 117.80(9)
C8 C9 C1 116.21(8)
C11 C10 C1 116.16(9)
C11 C10 C4 118.53(10)
C1 C10 C4 103.00(9)
C12 C11 C10 114.34(9)
C11 C12 C8 120.73(9)
C11 C12 C7 121.11(9)
C8 C12 C7 61.28(7)
O3 C13 C8 113.85(10)
O2 C14 O1 125.33(10)
O2 C14 C15 123.59(10)
O1 C14 C15 111.08(9)
C20 C15 C16 120.48(10)
C20 C15 C14 118.04(9)
C16 C15 C14 121.44(10)
C17 C16 C15 119.72(10)
C18 C17 C16 118.46(10)
C17 C18 C19 123.22(10)
C17 C18 N1 118.57(10)
C19 C18 N1 118.18(10)
C20 C19 C18 117.75(10)
C19 C20 C15 120.37(10)
O4 N1 O5 124.10(10)
O4 N1 C18 118.23(10)
O5 N1 C18 117.66(10)
C14 O1 C1 120.56(8)
C21 O3 C13 113.16(10)

loop_
_geom_bond_atom_site_label_1
_geom_bond_atom_site_label_2
_geom_bond_distance
C1 O1 1.4676(13)
C1 C2 1.5181(14)
C1 C10 1.5319(15)
C1 C9 1.5423(14)
C2 C3 1.3382(18)
C3 C4 1.5251(18)
C4 C5 1.5113(16)
C4 C10 1.5393(15)
C5 C6 1.3410(16)
C6 C7 1.4837(16)
C7 C12 1.5150(15)
C7 C8 1.5410(16)
C8 C12 1.5087(15)
C8 C13 1.5133(15)
C8 C9 1.5193(15)
C10 C11 1.5241(15)
C11 C12 1.5055(15)
C13 O3 1.4260(16)
C14 O2 1.2109(14)
C14 O1 1.3368(14)
C14 C15 1.4980(15)
C15 C20 1.3965(16)
C15 C16 1.4023(15)
C16 C17 1.3914(16)
C17 C18 1.3853(16)
C18 C19 1.3926(15)
C18 N1 1.4714(14)
C19 C20 1.3921(16)
C21 O3 1.4208(16)
N1 O4 1.2254(14)
N1 O5 1.2307(14)

loop_
_geom_torsion_atom_site_label_1
_geom_torsion_atom_site_label_2
_geom_torsion_atom_site_label_3
_geom_torsion_atom_site_label_4
_geom_torsion
O1 C1 C2 C3 -138.36(10)
C10 C1 C2 C3 -25.78(11)
C9 C1 C2 C3 95.54(11)
C1 C2 C3 C4 4.20(13)
C2 C3 C4 C5 -105.82(11)
C2 C3 C4 C10 18.98(12)
C3 C4 C5 C6 111.84(14)
C10 C4 C5 C6 -2.68(19)
C4 C5 C6 C7 1.0(2)
C5 C6 C7 C12 22.6(2)
C5 C6 C7 C8 -50.02(18)
C6 C7 C8 C12 112.54(11)
C6 C7 C8 C13 -138.08(10)
C12 C7 C8 C13 109.38(10)
C6 C7 C8 C9 1.29(15)
C12 C7 C8 C9 -111.26(10)
C12 C8 C9 C1 11.29(14)
C13 C8 C9 C1 -140.12(10)
C7 C8 C9 C1 80.68(12)
O1 C1 C9 C8 84.26(11)
C2 C1 C9 C8 -146.00(10)
C10 C1 C9 C8 -32.47(13)
O1 C1 C10 C11 -70.85(11)
C2 C1 C10 C11 167.67(9)
C9 C1 C10 C11 49.04(12)
O1 C1 C10 C4 157.89(8)
C2 C1 C10 C4 36.41(10)
C9 C1 C10 C4 -82.21(10)
C5 C4 C10 C11 -43.48(14)
C3 C4 C10 C11 -163.44(9)
C5 C4 C10 C1 86.35(11)
C3 C4 C10 C1 -33.61(10)
C1 C10 C11 C12 -42.01(13)
C4 C10 C11 C12 81.52(12)
C10 C11 C12 C8 19.65(15)
C10 C11 C12 C7 -53.24(14)
C13 C8 C12 C11 145.66(10)
C9 C8 C12 C11 -4.86(15)
C7 C8 C12 C11 -111.07(11)
C13 C8 C12 C7 -103.27(11)
C9 C8 C12 C7 106.21(11)
C6 C7 C12 C11 -1.12(17)
C8 C7 C12 C11 110.49(12)
C6 C7 C12 C8 -111.61(12)
C12 C8 C13 O3 -96.38(12)
C9 C8 C13 O3 55.89(13)
C7 C8 C13 O3 -163.49(9)
O2 C14 C15 C20 3.09(17)
O1 C14 C15 C20 -176.34(9)
O2 C14 C15 C16 -179.27(11)
O1 C14 C15 C16 1.29(14)
C20 C15 C16 C17 0.38(16)
C14 C15 C16 C17 -177.19(10)
C15 C16 C17 C18 0.38(16)
C16 C17 C18 C19 -0.77(17)
C16 C17 C18 N1 176.79(10)
C17 C18 C19 C20 0.36(16)
N1 C18 C19 C20 -177.21(10)
C18 C19 C20 C15 0.43(16)
C16 C15 C20 C19 -0.80(16)
C14 C15 C20 C19 176.86(10)
C17 C18 N1 O4 -173.21(11)
C19 C18 N1 O4 4.48(15)
C17 C18 N1 O5 5.94(15)
C19 C18 N1 O5 -176.38(11)
O2 C14 O1 C1 3.63(16)
C15 C14 O1 C1 -176.95(8)
C2 C1 O1 C14 -55.22(13)
C10 C1 O1 C14 -166.21(9)
C9 C1 O1 C14 71.08(12)
C8 C13 O3 C21 63.39(13)
